data_7702798
loop_
_publ_author_name
'Hart, Richard'
'Levason, William'
'Patel, Bhavesh'
'Reid, Gillian'

_publ_section_title
;
 Synthesis, properties and crystal structures of 6-, 7- and 8-coordinate
 Zr(iv) and Hf(iv) complexes involving thioether and selenoether ligands
;
_journal_issue 16
_journal_name_full 'Journal of the Chemical Society, Dalton Transactions'
_journal_page_first 3153
_journal_paper_doi 10.1039/b201080c
_journal_year 2002
_chemical_formula_structural '[Me2SCH2Cl]2[Zr2Cl10]'
_chemical_formula_sum 'C6 H16 Cl12 S2 Zr2'
_chemical_formula_weight 760.19
_space_group_IT_number 14
_space_group_name_Hall '-P 2yn'
_space_group_name_H-M_alt 'P 1 21/n 1'
_symmetry_cell_setting monoclinic
_symmetry_Int_Tables_number 14
_symmetry_space_group_name_H-M 'P 1 21/n 1'
_audit_creation_date 2001-12-07
_audit_creation_method 'by teXsan for Windows v1.06'
_cell_angle_alpha 90
_cell_angle_beta 91.9700(11)
_cell_angle_gamma 90
_cell_formula_units_Z 2
_cell_length_a 9.2646(3)
_cell_length_b 14.5290(5)
_cell_length_c 9.3074(4)
_cell_measurement_reflns_used 0
_cell_measurement_temperature 100.0(1)
_cell_measurement_theta_max 0.0
_cell_measurement_theta_min 0.0
_cell_volume 1252.09(8)
_computing_cell_refinement 'Nonius CCD Diffractometer Control'
_computing_data_collection 'Nonius CCD Diffractometer Control'
_computing_data_reduction 'teXsan for Windows version 1.06 (MSC, 1997-1999)'
_computing_publication_material 'teXsan for Windows version 1.06 (MSC, 1997-1999)'
_computing_structure_refinement 'teXsan for Windows version 1.06 (MSC, 1997-1999)'
_computing_structure_solution
;
DIRDIF92 PATTY (Beurskens, 1992)
;
_diffrn_ambient_temperature 100.0(1)
_diffrn_measurement_device 'Nonius Kappa CCD'
_diffrn_measurement_method -
_diffrn_orient_matrix_UB_11 0.00000
_diffrn_orient_matrix_UB_12 0.00000
_diffrn_orient_matrix_UB_13 0.00000
_diffrn_orient_matrix_UB_21 0.00000
_diffrn_orient_matrix_UB_22 0.00000
_diffrn_orient_matrix_UB_23 0.00000
_diffrn_orient_matrix_UB_31 0.00000
_diffrn_orient_matrix_UB_32 0.00000
_diffrn_orient_matrix_UB_33 0.00000
_diffrn_radiation_detector CCD
_diffrn_radiation_monochromator graphite
_diffrn_radiation_source 'Nonius rotating anode'
_diffrn_radiation_type 'Mo K\a'
_diffrn_radiation_wavelength 0.71073
_diffrn_reflns_av_R_equivalents 0.09997
_diffrn_reflns_av_sigmaI/netI 0.185
_diffrn_reflns_limit_h_max 11
_diffrn_reflns_limit_h_min -11
_diffrn_reflns_limit_k_max 18
_diffrn_reflns_limit_k_min -18
_diffrn_reflns_limit_l_max 11
_diffrn_reflns_limit_l_min -11
_diffrn_reflns_number 16590
_diffrn_reflns_reduction_process 'Lp corrections applied'
_diffrn_reflns_theta_max 26.34
_diffrn_reflns_theta_min 3.05
_diffrn_standards_decay_% 0.00
_diffrn_standards_interval_count 0
_diffrn_standards_number 0
_exptl_absorpt_coefficient_mu 2.269
_exptl_absorpt_correction_type SORTAV
_exptl_crystal_colour block
_exptl_crystal_density_diffrn 2.016
_exptl_crystal_density_meas ?
_exptl_crystal_description colourless
_exptl_crystal_F_000 736.00
_exptl_crystal_size_max 0.20
_exptl_crystal_size_mid 0.17
_exptl_crystal_size_min 0.10
_refine_diff_density_max 0.91
_refine_diff_density_min -0.95
_refine_ls_abs_structure_details -
_refine_ls_abs_structure_Flack -
_refine_ls_extinction_coef -
_refine_ls_extinction_method none
_refine_ls_goodness_of_fit_all 1.174
_refine_ls_goodness_of_fit_ref 1.170
_refine_ls_hydrogen_treatment noref
_refine_ls_matrix_type full
_refine_ls_number_constraints 0
_refine_ls_number_parameters 100
_refine_ls_number_reflns 1349
_refine_ls_number_restraints 0
_refine_ls_R_factor_all 0.0529
_refine_ls_R_factor_gt 0.0530
_refine_ls_shift/su_max 0.0000
_refine_ls_shift/su_mean 0.0000
_refine_ls_structure_factor_coef F
_refine_ls_weighting_details 'w = 1/[\s^2^(Fo)]'
_refine_ls_weighting_scheme sigma
_refine_ls_wR_factor_all 0.0610
_refine_ls_wR_factor_ref 0.0610
_reflns_number_gt 1349
_reflns_number_total 2659
_reflns_threshold_expression I>3.00\s(I)
_cod_data_source_file b201080c.txt
_cod_data_source_block '_test'
_cod_depositor_comments
;
The following automatic conversions were performed:

data item '_exptl_crystal_density_meas' value 'not measured' was
changed to '?' -- the value is perceived as not measured.

Automatic conversion script
Id: cif_fix_values 6909 2019-04-08 15:41:33Z antanas 
;
_cod_original_cell_volume 1252.09(7)
_cod_original_sg_symbol_H-M 'P 21/n     '
_cod_original_formula_sum 'C6 H16 Cl12 S2 Zr2 '
_cod_database_code 7702798

loop_
_symmetry_equiv_pos_as_xyz
'   +x,   +y,   +z'
1/2-x,1/2+y,1/2-z
'   -x,   -y,   -z'
1/2+x,1/2-y,1/2+z

loop_
_atom_site_label
_atom_site_fract_x
_atom_site_fract_y
_atom_site_fract_z
_atom_site_U_iso_or_equiv
_atom_site_occupancy
_atom_site_adp_type
_atom_site_calc_flag
Zr(1) 0.13180(9) 0.05037(7) 0.15922(10) 0.0186(3) 1.000 Uani d
Cl(1) 0.0991(3) 0.3154(2) 0.8829(3) 0.0337(8) 1.000 Uani d
Cl(2) 0.3038(3) -0.0158(2) 0.3209(3) 0.0332(8) 1.000 Uani d
Cl(3) 0.0671(2) -0.1034(2) 0.0349(2) 0.0205(6) 1.000 Uani d
Cl(4) -0.0664(2) 0.0213(2) 0.3151(2) 0.0235(7) 1.000 Uani d
Cl(5) 0.1467(2) 0.2079(2) 0.2317(3) 0.0267(7) 1.000 Uani d
Cl(6) 0.3078(2) 0.0719(2) -0.0262(3) 0.0244(7) 1.000 Uani d
S(1) 0.1225(2) 0.2826(2) 0.5671(3) 0.0232(7) 1.000 Uani d
C(1) 0.2628(10) 0.2051(7) 0.6264(11) 0.027(3) 1.000 Uani d
C(2) -0.0310(9) 0.2124(6) 0.5851(11) 0.025(3) 1.000 Uani d
C(3) 0.1133(10) 0.3617(7) 0.7119(10) 0.027(3) 1.000 Uani d
H(1) 0.2666 0.2006 0.7291 0.033 1.000 Uiso c
H(2) 0.2442 0.1443 0.5885 0.033 1.000 Uiso c
H(3) 0.3541 0.2249 0.5951 0.033 1.000 Uiso c
H(4) -0.0523 0.2038 0.6849 0.033 1.000 Uiso c
H(5) -0.1145 0.2390 0.5381 0.033 1.000 Uiso c
H(6) -0.0165 0.1525 0.5443 0.033 1.000 Uiso c
H(7) 0.0307 0.4022 0.6951 0.033 1.000 Uiso c
H(8) 0.1977 0.4011 0.7134 0.033 1.000 Uiso c

loop_
_atom_site_aniso_label
_atom_site_aniso_U_11
_atom_site_aniso_U_22
_atom_site_aniso_U_33
_atom_site_aniso_U_12
_atom_site_aniso_U_13
_atom_site_aniso_U_23
Zr(1) 0.0229(5) 0.0179(5) 0.0148(5) -0.0004(4) -0.0004(4) -0.0007(5)
Cl(1) 0.047(2) 0.034(2) 0.021(2) -0.0047(13) 0.0002(12) 0.0011(13)
Cl(2) 0.0322(13) 0.038(2) 0.029(2) 0.0008(12) -0.0073(11) 0.0108(13)
Cl(3) 0.0272(11) 0.017(1) 0.0175(13) 0.0012(10) -0.0010(10) 0.0019(11)
Cl(4) 0.0294(12) 0.022(1) 0.0189(13) -0.0007(11) 0.0034(10) 0.0015(11)
Cl(5) 0.0351(13) 0.021(2) 0.025(1) -0.0054(11) 0.0047(11) -0.0053(12)
Cl(6) 0.0270(12) 0.025(2) 0.022(1) -0.0029(11) 0.0024(10) -0.0029(11)
S(1) 0.0285(12) 0.022(2) 0.019(1) -0.0008(11) 0.0017(11) 0.0023(12)
C(1) 0.031(5) 0.018(6) 0.032(6) -0.008(5) 0.007(5) 0.004(5)
C(2) 0.025(5) 0.011(6) 0.040(7) -0.007(4) 0.001(5) -0.006(5)
C(3) 0.033(5) 0.022(6) 0.024(6) -0.007(5) -0.008(5) -0.000(5)

loop_
_atom_type_symbol
_atom_type_oxidation_number
_atom_type_number_in_cell
_atom_type_scat_dispersion_real
_atom_type_scat_dispersion_imag
_atom_type_scat_source
C 0 12 0.002 0.002
;International Tables for Crystallography
(1992, Vol. C, Table 6.1.1.2)
;
H 0 32 0.000 0.000
;International Tables for Crystallography
(1992, Vol. C, Table 6.1.1.2)
;
Cl 0 24 0.132 0.159
;International Tables for Crystallography
(1992, Vol. C, Tables 4.2.6.8 and 6.1.1.1)
;
Zr 0 4 -2.965 0.560
;International Tables for Crystallography
(1992, Vol. C, Tables 4.2.6.8 and 6.1.1.1)
;
S 0 4 0.110 0.124
;International Tables for Crystallography
(1992, Vol. C, Table 6.1.1.2)
;

loop_
_geom_angle_atom_site_label_1
_geom_angle_atom_site_label_2
_geom_angle_atom_site_label_3
_geom_angle
_geom_angle_site_symmetry_3
_geom_angle_publ_flag
CL2 ZR1 CL3 94.30(10) . ?
CL2 ZR1 CL3 172.77(10) 3 ?
CL2 ZR1 CL4 93.22(9) . ?
CL2 ZR1 CL5 100.31(10) . ?
CL2 ZR1 CL6 92.89(9) . ?
CL3 ZR1 CL3 78.47(9) 3 ?
CL3 ZR1 CL4 87.03(9) . ?
CL3 ZR1 CL5 165.39(9) . ?
CL3 ZR1 CL6 86.80(8) . ?
CL4 ZR1 CL5 92.06(9) . ?
CL4 ZR1 CL6 171.62(9) . ?
CL5 ZR1 CL6 92.49(9) . ?
ZR1 CL3 ZR1 101.53(9) 3 ?
C1 S1 C2 100.7(5) . ?
C1 S1 C3 103.1(5) . ?
C2 S1 C3 104.0(5) . ?
S1 C1 H1 110.6 . no
S1 C1 H2 110.2 . no
S1 C1 H3 111.1 . no
H1 C1 H2 107.6 . no
H1 C1 H3 108.9 . no
H2 C1 H3 108.4 . no
S1 C2 H4 111.0 . no
S1 C2 H5 111.4 . no
S1 C2 H6 111.2 . no
H4 C2 H5 107.7 . no
H4 C2 H6 107.4 . no
H5 C2 H6 107.9 . no
CL1 C3 S1 116.9(6) . ?
CL1 C3 H7 107.3 . no
CL1 C3 H8 107.6 . no
S1 C3 H7 109.1 . no
S1 C3 H8 109.5 . no
H7 C3 H8 105.9 . no

loop_
_geom_bond_atom_site_label_1
_geom_bond_atom_site_label_2
_geom_bond_distance
_geom_bond_site_symmetry_2
_geom_bond_publ_flag
ZR1 CL2 2.358(3) . ?
ZR1 CL3 2.577(3) . ?
ZR1 CL3 2.650(3) 3 ?
ZR1 CL4 2.416(2) . ?
ZR1 CL5 2.389(3) . ?
ZR1 CL6 2.435(3) . ?
CL1 C3 1.737(11) . ?
S1 C1 1.791(11) . ?
S1 C2 1.763(10) . ?
S1 C3 1.775(11) . ?
C1 H1 0.96 . no
C1 H2 0.96 . no
C1 H3 0.95 . no
C2 H4 0.96 . no
C2 H5 0.96 . no
C2 H6 0.96 . no
C3 H7 0.97 . no
C3 H8 0.97 . no
